data_7707749
loop_
_publ_author_name
'Gruhne, Michael S.'
'Lenz, Tobias'
'R\"osch, Markus'
'Lommel, Marcus'
'Wurzenberger, Maximilian H. H.'
'Klap\"otke, Thomas M'
'Stierstorfer, J\"org'

_publ_section_title
;
 Nitratoethyl-5H-tetrazoles: improving the oxygen balance through
 application of organic nitrates in energetic coordination compounds.
;
_journal_issue 31
_journal_name_full 'Dalton transactions (Cambridge, England : 2003)'
_journal_page_first 10811
_journal_page_last 10825
_journal_paper_doi 10.1039/d1dt01898a
_journal_volume 50
_journal_year 2021
_chemical_formula_moiety 'C3 H5 N5 O3'
_chemical_formula_sum 'C3 H5 N5 O3'
_chemical_formula_weight 159.12
_chemical_name_common 1-nitratoethyl-5H-tetrazole
_chemical_name_systematic 1-nitratoethyl-5H-tetrazole
_space_group_IT_number 14
_space_group_name_Hall '-P 2ybc'
_space_group_name_H-M_alt 'P 1 21/c 1'
_symmetry_cell_setting monoclinic
_symmetry_Int_Tables_number 14
_symmetry_space_group_name_Hall '-P 2ybc'
_symmetry_space_group_name_H-M 'P 1 21/c 1'
_atom_sites_solution_hydrogens geom
_atom_sites_solution_primary difmap
_audit_creation_date 2020-12-16
_audit_creation_method SHELXL-2018/3
_audit_update_record
;
2021-05-17 deposited with the CCDC.	2021-06-29 downloaded from the CCDC.
;
_cell_angle_alpha 90
_cell_angle_beta 103.473(3)
_cell_angle_gamma 90
_cell_formula_units_Z 8
_cell_length_a 20.8315(6)
_cell_length_b 6.5682(2)
_cell_length_c 9.8140(3)
_cell_measurement_reflns_used 8930
_cell_measurement_temperature 105(2)
_cell_measurement_theta_max 32.3010
_cell_measurement_theta_min 2.5650
_cell_volume 1305.85(7)
_computing_cell_refinement 'CrysAlisPro 1.171.40.84a (Rigaku OD, 2020)'
_computing_data_collection 'CrysAlisPro 1.171.40.84a (Rigaku OD, 2020)'
_computing_data_reduction 'CrysAlisPro 1.171.40.84a (Rigaku OD, 2020)'
_computing_molecular_graphics 'Diamond 2.1c, Crystal Impact GbR'
_computing_publication_material 'Encifer 1.5.1, CCDC 2014'
_computing_structure_refinement 'SHELXL-2018/3 (Sheldrick, 2018)'
_computing_structure_solution SIR-92
_diffrn_ambient_temperature 105(2)
_diffrn_detector 'CCD plate'
_diffrn_detector_area_resol_mean 15.9809
_diffrn_detector_type Sapphire3
_diffrn_measured_fraction_theta_full 0.997
_diffrn_measured_fraction_theta_max 0.998
_diffrn_measurement_details
;
List of Runs (angles in degrees, time in seconds):

  # Type    Start    End  Width  t~exp~   \w     \q     \k     \f   Frames
#--------------------------------------------------------------------------
  1  \w    -53.00  48.00   1.00   10.00    --  -23.84  19.00 -30.00  101
  2  \w    -82.00  -7.00   1.00   10.00    --  -23.84 133.00 166.53   75
  3  \w      6.00  94.00   1.00   10.00    --   24.78  38.00  30.00   88
  4  \w      8.00  92.00   1.00   10.00    --   24.78  57.00  90.00   84
  5  \w    -26.00   2.00   1.00   10.00    --   24.78 120.00 -40.49   28
  6  \w      6.00  94.00   1.00   10.00    --   24.78  38.00 -60.00   88
  7  \w    -20.00  64.00   1.00   10.00    --   24.78 -99.00 120.00   84
  8  \w    -20.00  64.00   1.00   10.00    --   24.78 -99.00  30.00   84
  9  \w    -30.00  -4.00   1.00   10.00    --   24.78 128.00-127.64   26
 10  \w    -43.00  42.00   1.00   10.00    --   24.78 -57.00-150.00   85
 11  \w      6.00  94.00   1.00   10.00    --   24.78  38.00 -90.00   88
 12  \w     35.00  97.00   1.00   10.00    --   24.78-178.00-120.00   62
 13  \w      8.00  92.00   1.00   10.00    --   24.78  57.00-180.00   84
 14  \w    -96.00 -35.00   1.00   10.00    --  -23.84 178.00-150.00   61
 15  \w    -96.00 -39.00   1.00   10.00    --  -23.84-178.00 -30.00   57
 16  \w    -23.00   6.00   1.00   10.00    --   24.78 115.00  39.18   29
 17  \w    -25.00   3.00   1.00   10.00    --   24.78 119.00 152.90   28
 18  \w    -32.00  -4.00   1.00   10.00    --   24.78 131.00  95.16   28
;
_diffrn_measurement_device 'four-circle diffractometer'
_diffrn_measurement_device_type 'Xcalibur, Sapphire3'
_diffrn_measurement_method '\w scans'
_diffrn_orient_matrix_UB_11 -0.0294309000
_diffrn_orient_matrix_UB_12 0.0560596000
_diffrn_orient_matrix_UB_13 -0.0034934000
_diffrn_orient_matrix_UB_21 -0.0177928000
_diffrn_orient_matrix_UB_22 -0.0923347000
_diffrn_orient_matrix_UB_23 -0.0011032000
_diffrn_orient_matrix_UB_31 0.0065149000
_diffrn_orient_matrix_UB_32 0.0012613000
_diffrn_orient_matrix_UB_33 0.0742240000
_diffrn_radiation_monochromator graphite
_diffrn_radiation_probe x-ray
_diffrn_radiation_type MoK\a
_diffrn_radiation_wavelength 0.71073
_diffrn_reflns_av_R_equivalents 0.0304
_diffrn_reflns_av_sigmaI/netI 0.0410
_diffrn_reflns_av_unetI/netI 0.0134
_diffrn_reflns_Laue_measured_fraction_full 0.997
_diffrn_reflns_Laue_measured_fraction_max 0.998
_diffrn_reflns_limit_h_max 26
_diffrn_reflns_limit_h_min -26
_diffrn_reflns_limit_k_max 8
_diffrn_reflns_limit_k_min -8
_diffrn_reflns_limit_l_max 12
_diffrn_reflns_limit_l_min -12
_diffrn_reflns_number 28160
_diffrn_reflns_point_group_measured_fraction_full 0.997
_diffrn_reflns_point_group_measured_fraction_max 0.998
_diffrn_reflns_theta_full 25.242
_diffrn_reflns_theta_max 26.362
_diffrn_reflns_theta_min 3.261
_diffrn_source 'fine-focus sealed X-ray tube'
_exptl_absorpt_coefficient_mu 0.143
_exptl_absorpt_correction_T_max 1.00000
_exptl_absorpt_correction_T_min 0.86163
_exptl_absorpt_correction_type multi-scan
_exptl_absorpt_process_details
;
CrysAlisPro 1.171.40.84a (Rigaku Oxford Diffraction, 2020)
Empirical absorption correction using spherical harmonics,
implemented in SCALE3 ABSPACK scaling algorithm.
;
_exptl_crystal_colour colorless
_exptl_crystal_density_diffrn 1.619
_exptl_crystal_description block
_exptl_crystal_F_000 656
_exptl_crystal_size_max 0.500
_exptl_crystal_size_mid 0.500
_exptl_crystal_size_min 0.321
_refine_diff_density_max 0.194
_refine_diff_density_min -0.166
_refine_diff_density_rms 0.038
_refine_ls_extinction_method none
_refine_ls_goodness_of_fit_ref 1.116
_refine_ls_hydrogen_treatment constr
_refine_ls_matrix_type full
_refine_ls_number_parameters 199
_refine_ls_number_reflns 2669
_refine_ls_number_restraints 0
_refine_ls_restrained_S_all 1.116
_refine_ls_R_factor_all 0.0388
_refine_ls_R_factor_gt 0.0339
_refine_ls_shift/su_max 0.000
_refine_ls_shift/su_mean 0.000
_refine_ls_structure_factor_coef Fsqd
_refine_ls_weighting_details 'w=1/[\s^2^(Fo^2^)+(0.0215P)^2^+0.9090P] where P=(Fo^2^+2Fc^2^)/3'
_refine_ls_weighting_scheme calc
_refine_ls_wR_factor_gt 0.0768
_refine_ls_wR_factor_ref 0.0793
_reflns_Friedel_coverage 0.000
_reflns_number_gt 2378
_reflns_number_total 2669
_reflns_threshold_expression 'I > 2\s(I)'
_cod_data_source_file d1dt01898a2.cif
_cod_data_source_block px459
_cod_depositor_comments 'Adding full bibliography for 7707739--7707758.cif.'
_cod_original_sg_symbol_H-M 'P 21/c'
_cod_database_code 7707749
_shelx_space_group_comment
;
The symmetry employed for this shelxl refinement is uniquely defined
by the following loop, which should always be used as a source of
symmetry information in preference to the above space-group names.
They are only intended as comments.
;
_shelx_estimated_absorpt_t_min 0.932
_shelx_estimated_absorpt_t_max 0.956

loop_
_space_group_symop_operation_xyz
'x, y, z'
'-x, y+1/2, -z+1/2'
'-x, -y, -z'
'x, -y-1/2, z-1/2'

loop_
_atom_site_label
_atom_site_type_symbol
_atom_site_fract_x
_atom_site_fract_y
_atom_site_fract_z
_atom_site_U_iso_or_equiv
_atom_site_adp_type
_atom_site_occupancy
_atom_site_site_symmetry_order
_atom_site_calc_flag
_atom_site_refinement_flags_posn
_atom_site_refinement_flags_adp
_atom_site_refinement_flags_occupancy
_atom_site_disorder_assembly
_atom_site_disorder_group
O1 O 0.07392(5) 0.80790(17) 0.17079(10) 0.0234(2) Uani 1 1 d . . . . .
O4 O 0.42815(5) 0.81178(16) 0.59703(10) 0.0222(2) Uani 1 1 d . . . . .
O5 O 0.53027(5) 0.80369(18) 0.56172(12) 0.0280(3) Uani 1 1 d . . . . .
O3 O -0.02702(5) 0.79963(18) 0.02897(12) 0.0293(3) Uani 1 1 d . . . . .
O6 O 0.50985(6) 0.9509(2) 0.74564(12) 0.0354(3) Uani 1 1 d . . . . .
O2 O -0.00907(6) 0.9493(2) 0.23240(13) 0.0359(3) Uani 1 1 d . . . . .
N6 N 0.33042(6) 0.4957(2) 0.56949(12) 0.0197(3) Uani 1 1 d . . . . .
N1 N 0.16998(6) 0.4904(2) 0.24609(12) 0.0213(3) Uani 1 1 d . . . . .
N7 N 0.31887(6) 0.5734(2) 0.68867(13) 0.0244(3) Uani 1 1 d . . . . .
N5 N 0.00688(7) 0.8547(2) 0.14052(14) 0.0252(3) Uani 1 1 d . . . . .
N10 N 0.49504(6) 0.8576(2) 0.63694(13) 0.0240(3) Uani 1 1 d . . . . .
N3 N 0.17945(7) 0.4143(2) 0.45922(13) 0.0279(3) Uani 1 1 d . . . . .
N8 N 0.31400(7) 0.4192(2) 0.76800(13) 0.0276(3) Uani 1 1 d . . . . .
N2 N 0.17992(6) 0.5684(2) 0.37669(13) 0.0258(3) Uani 1 1 d . . . . .
N4 N 0.16934(7) 0.2370(2) 0.38600(14) 0.0299(3) Uani 1 1 d . . . . .
N9 N 0.32196(7) 0.2405(2) 0.70335(14) 0.0286(3) Uani 1 1 d . . . . .
C5 C 0.33950(7) 0.6284(2) 0.45570(15) 0.0217(3) Uani 1 1 d . . . . .
H5B H 0.312940 0.753609 0.454868 0.026 Uiso 1 1 calc R U . . .
H5A H 0.323289 0.557971 0.365024 0.026 Uiso 1 1 calc R U . . .
C4 C 0.33211(8) 0.2932(2) 0.58063(16) 0.0248(3) Uani 1 1 d . . . . .
H4 H 0.339468 0.201540 0.510968 0.030 Uiso 1 1 calc R U . . .
C2 C 0.16352(8) 0.6239(2) 0.12395(15) 0.0233(3) Uani 1 1 d . . . . .
H2A H 0.181164 0.553678 0.051199 0.028 Uiso 1 1 calc R U . . .
H2B H 0.189886 0.748928 0.151663 0.028 Uiso 1 1 calc R U . . .
C1 C 0.16343(8) 0.2890(3) 0.25441(16) 0.0267(3) Uani 1 1 d . . . . .
H1 H 0.155705 0.197654 0.177277 0.032 Uiso 1 1 calc R U . . .
C6 C 0.41108(7) 0.6859(2) 0.47131(14) 0.0204(3) Uani 1 1 d . . . . .
H6A H 0.439202 0.562728 0.481937 0.024 Uiso 1 1 calc R U . . .
H6B H 0.416942 0.763065 0.388412 0.024 Uiso 1 1 calc R U . . .
C3 C 0.09254(7) 0.6810(2) 0.06437(15) 0.0221(3) Uani 1 1 d . . . . .
H3B H 0.087942 0.757401 -0.024342 0.027 Uiso 1 1 calc R U . . .
H3A H 0.064442 0.557869 0.045998 0.027 Uiso 1 1 calc R U . . .

loop_
_atom_site_aniso_label
_atom_site_aniso_U_11
_atom_site_aniso_U_22
_atom_site_aniso_U_33
_atom_site_aniso_U_23
_atom_site_aniso_U_13
_atom_site_aniso_U_12
O1 0.0237(5) 0.0252(6) 0.0208(5) -0.0027(4) 0.0041(4) 0.0022(4)
O4 0.0201(5) 0.0252(6) 0.0215(5) -0.0040(4) 0.0055(4) -0.0033(4)
O5 0.0233(6) 0.0302(6) 0.0319(6) 0.0015(5) 0.0095(5) -0.0010(5)
O3 0.0261(6) 0.0298(6) 0.0293(6) 0.0023(5) 0.0013(5) -0.0009(5)
O6 0.0408(7) 0.0364(7) 0.0261(6) -0.0089(5) 0.0021(5) -0.0110(6)
O2 0.0411(7) 0.0352(7) 0.0357(7) -0.0036(5) 0.0176(6) 0.0098(6)
N6 0.0200(6) 0.0237(7) 0.0154(6) -0.0012(5) 0.0040(5) -0.0014(5)
N1 0.0199(6) 0.0268(7) 0.0182(6) -0.0014(5) 0.0062(5) 0.0012(5)
N7 0.0253(7) 0.0298(7) 0.0189(6) -0.0029(5) 0.0068(5) -0.0026(6)
N5 0.0262(7) 0.0233(7) 0.0272(7) 0.0042(6) 0.0086(5) 0.0024(5)
N10 0.0255(7) 0.0224(7) 0.0228(6) 0.0024(5) 0.0027(5) -0.0040(5)
N3 0.0251(7) 0.0372(8) 0.0207(6) 0.0021(6) 0.0044(5) 0.0022(6)
N8 0.0282(7) 0.0345(8) 0.0207(6) 0.0010(6) 0.0070(5) -0.0039(6)
N2 0.0245(7) 0.0347(8) 0.0178(6) -0.0023(5) 0.0042(5) -0.0018(6)
N4 0.0322(8) 0.0324(8) 0.0261(7) 0.0050(6) 0.0088(6) 0.0061(6)
N9 0.0321(7) 0.0291(8) 0.0247(7) 0.0040(6) 0.0071(6) -0.0027(6)
C5 0.0236(7) 0.0245(8) 0.0161(7) 0.0028(6) 0.0031(5) -0.0009(6)
C4 0.0287(8) 0.0230(8) 0.0228(7) -0.0009(6) 0.0062(6) -0.0003(6)
C2 0.0255(8) 0.0263(8) 0.0200(7) 0.0018(6) 0.0090(6) -0.0011(6)
C1 0.0310(8) 0.0261(8) 0.0240(8) -0.0003(6) 0.0082(6) 0.0043(7)
C6 0.0233(7) 0.0221(8) 0.0163(6) -0.0015(6) 0.0056(5) -0.0011(6)
C3 0.0263(8) 0.0235(8) 0.0171(7) -0.0012(6) 0.0061(6) -0.0005(6)

loop_
_atom_type_symbol
_atom_type_description
_atom_type_scat_dispersion_real
_atom_type_scat_dispersion_imag
_atom_type_scat_source
C C 0.0033 0.0016 'International Tables Vol C Tables 4.2.6.8 and 6.1.1.4'
H H 0.0000 0.0000 'International Tables Vol C Tables 4.2.6.8 and 6.1.1.4'
N N 0.0061 0.0033 'International Tables Vol C Tables 4.2.6.8 and 6.1.1.4'
O O 0.0106 0.0060 'International Tables Vol C Tables 4.2.6.8 and 6.1.1.4'

loop_
_geom_angle_atom_site_label_1
_geom_angle_atom_site_label_2
_geom_angle_atom_site_label_3
_geom_angle
_geom_angle_site_symmetry_1
_geom_angle_site_symmetry_3
_geom_angle_publ_flag
N5 O1 C3 113.22(11) . . ?
N10 O4 C6 113.08(10) . . ?
C4 N6 N7 108.23(12) . . ?
C4 N6 C5 130.61(13) . . ?
N7 N6 C5 121.16(13) . . ?
C1 N1 N2 108.25(13) . . ?
C1 N1 C2 130.69(13) . . ?
N2 N1 C2 120.90(13) . . ?
N8 N7 N6 106.28(13) . . ?
O2 N5 O3 128.78(14) . . ?
O2 N5 O1 113.09(13) . . ?
O3 N5 O1 118.13(12) . . ?
O6 N10 O5 128.47(14) . . ?
O6 N10 O4 113.10(12) . . ?
O5 N10 O4 118.42(12) . . ?
N2 N3 N4 111.19(12) . . ?
N7 N8 N9 111.00(12) . . ?
N3 N2 N1 105.93(13) . . ?
C1 N4 N3 105.30(14) . . ?
C4 N9 N8 105.18(13) . . ?
N6 C5 C6 111.80(12) . . ?
N6 C5 H5B 109.3 . . ?
C6 C5 H5B 109.3 . . ?
N6 C5 H5A 109.3 . . ?
C6 C5 H5A 109.3 . . ?
H5B C5 H5A 107.9 . . ?
N9 C4 N6 109.30(14) . . ?
N9 C4 H4 125.3 . . ?
N6 C4 H4 125.3 . . ?
N1 C2 C3 111.19(12) . . ?
N1 C2 H2A 109.4 . . ?
C3 C2 H2A 109.4 . . ?
N1 C2 H2B 109.4 . . ?
C3 C2 H2B 109.4 . . ?
H2A C2 H2B 108.0 . . ?
N4 C1 N1 109.32(15) . . ?
N4 C1 H1 125.3 . . ?
N1 C1 H1 125.3 . . ?
O4 C6 C5 105.53(11) . . ?
O4 C6 H6A 110.6 . . ?
C5 C6 H6A 110.6 . . ?
O4 C6 H6B 110.6 . . ?
C5 C6 H6B 110.6 . . ?
H6A C6 H6B 108.8 . . ?
O1 C3 C2 105.39(11) . . ?
O1 C3 H3B 110.7 . . ?
C2 C3 H3B 110.7 . . ?
O1 C3 H3A 110.7 . . ?
C2 C3 H3A 110.7 . . ?
H3B C3 H3A 108.8 . . ?

loop_
_geom_bond_atom_site_label_1
_geom_bond_atom_site_label_2
_geom_bond_distance
_geom_bond_site_symmetry_2
_geom_bond_publ_flag
O1 N5 1.3928(17) . ?
O1 C3 1.4575(17) . ?
O4 N10 1.3898(16) . ?
O4 C6 1.4588(17) . ?
O5 N10 1.2090(17) . ?
O3 N5 1.2115(17) . ?
O6 N10 1.2063(17) . ?
O2 N5 1.2038(17) . ?
N6 C4 1.334(2) . ?
N6 N7 1.3482(17) . ?
N6 C5 1.4633(18) . ?
N1 C1 1.334(2) . ?
N1 N2 1.3508(17) . ?
N1 C2 1.4658(19) . ?
N7 N8 1.2957(19) . ?
N3 N2 1.2978(19) . ?
N3 N4 1.359(2) . ?
N8 N9 1.363(2) . ?
N4 C1 1.314(2) . ?
N9 C4 1.317(2) . ?
C5 C6 1.511(2) . ?
C5 H5B 0.9900 . ?
C5 H5A 0.9900 . ?
C4 H4 0.9500 . ?
C2 C3 1.505(2) . ?
C2 H2A 0.9900 . ?
C2 H2B 0.9900 . ?
C1 H1 0.9500 . ?
C6 H6A 0.9900 . ?
C6 H6B 0.9900 . ?
C3 H3B 0.9900 . ?
C3 H3A 0.9900 . ?

loop_
_geom_contact_atom_site_label_1
_geom_contact_atom_site_label_2
_geom_contact_distance
_geom_contact_site_symmetry_1
_geom_contact_site_symmetry_2
_geom_contact_publ_flag
? ? ? ? ? ?

loop_
_geom_hbond_atom_site_label_D
_geom_hbond_atom_site_label_H
_geom_hbond_atom_site_label_A
_geom_hbond_distance_DH
_geom_hbond_distance_HA
_geom_hbond_distance_DA
_geom_hbond_angle_DHA
_geom_hbond_site_symmetry_A
? ? ? ? ? ? ? ?

loop_
_geom_torsion_atom_site_label_1
_geom_torsion_atom_site_label_2
_geom_torsion_atom_site_label_3
_geom_torsion_atom_site_label_4
_geom_torsion
_geom_torsion_site_symmetry_1
_geom_torsion_site_symmetry_2
_geom_torsion_site_symmetry_3
_geom_torsion_site_symmetry_4
_geom_torsion_publ_flag
C4 N6 N7 N8 0.09(16) . . . . ?
C5 N6 N7 N8 -179.23(12) . . . . ?
C3 O1 N5 O2 175.87(13) . . . . ?
C3 O1 N5 O3 -4.87(18) . . . . ?
C6 O4 N10 O6 -175.63(12) . . . . ?
C6 O4 N10 O5 4.97(18) . . . . ?
N6 N7 N8 N9 -0.15(16) . . . . ?
N4 N3 N2 N1 -0.10(16) . . . . ?
C1 N1 N2 N3 0.32(16) . . . . ?
C2 N1 N2 N3 176.23(12) . . . . ?
N2 N3 N4 C1 -0.15(17) . . . . ?
N7 N8 N9 C4 0.15(17) . . . . ?
C4 N6 C5 C6 -89.39(19) . . . . ?
N7 N6 C5 C6 89.76(16) . . . . ?
N8 N9 C4 N6 -0.09(17) . . . . ?
N7 N6 C4 N9 0.00(18) . . . . ?
C5 N6 C4 N9 179.24(14) . . . . ?
C1 N1 C2 C3 84.30(19) . . . . ?
N2 N1 C2 C3 -90.57(16) . . . . ?
N3 N4 C1 N1 0.35(17) . . . . ?
N2 N1 C1 N4 -0.43(18) . . . . ?
C2 N1 C1 N4 -175.79(14) . . . . ?
N10 O4 C6 C5 172.49(11) . . . . ?
N6 C5 C6 O4 -66.43(15) . . . . ?
N5 O1 C3 C2 -172.56(11) . . . . ?
N1 C2 C3 O1 67.04(15) . . . . ?
